data_4022796
loop_
_publ_author_name
'Stephen C. Pelly'
'Sameshnee Govender'
'Manuel A. Fernandes'
'Hans-G\"unther Schmalz'
'Charles B. de Koning'

_publ_section_title
;
 Stereoselective Syntheses of the 2-Isopropenyl-2,3-dihydrobenzofuran
 Nucleus: Potential Chiral Building Blocks for the Syntheses of
 Tremetone, Hydroxytremetone, and Rotenone
;
_journal_name_full 'Journal of Organic Chemistry'
_journal_page_first 2857
_journal_page_last 2864
_journal_paper_doi 10.1021/jo062447h
_journal_volume 72
_journal_year 2007
_chemical_absolute_configuration ad
_chemical_formula_moiety 'C14 H12 Cr O4'
_chemical_formula_sum 'C14 H12 Cr O4'
_chemical_formula_weight 296.24
_chemical_name_systematic
;
 ?
;
_space_group_IT_number 96
_symmetry_cell_setting tetragonal
_symmetry_space_group_name_Hall 'P 4nw 2abw'
_symmetry_space_group_name_H-M 'P 43 21 2'
_atom_sites_solution_hydrogens geom
_atom_sites_solution_primary direct
_atom_sites_solution_secondary difmap
_audit_creation_method SHELXL-97
_cell_angle_alpha 90.00
_cell_angle_beta 90.00
_cell_angle_gamma 90.00
_cell_formula_units_Z 8
_cell_length_a 8.33980(10)
_cell_length_b 8.33980(10)
_cell_length_c 37.0388(9)
_cell_measurement_reflns_used 5005
_cell_measurement_temperature 173(2)
_cell_measurement_theta_max 28.24
_cell_measurement_theta_min 2.50
_cell_volume 2576.13(8)
_computing_cell_refinement 'Bruker SMART'
_computing_data_collection 'Bruker SMART'
_computing_data_reduction 'Bruker SAINT'
_computing_molecular_graphics 'Bruker SHELXTL'
_computing_publication_material 'Bruker SHELXTL'
_computing_structure_refinement 'SHELXL-97 (Sheldrick, 1997)'
_computing_structure_solution 'Bruker SHELXTL'
_diffrn_ambient_temperature 173(2)
_diffrn_measured_fraction_theta_full 1.000
_diffrn_measured_fraction_theta_max 1.000
_diffrn_measurement_device_type 'CCD area detector'
_diffrn_measurement_method 'phi and omega scans'
_diffrn_radiation_monochromator graphite
_diffrn_radiation_source 'fine-focus sealed tube'
_diffrn_radiation_type MoK\a
_diffrn_radiation_wavelength 0.71073
_diffrn_reflns_av_R_equivalents 0.0366
_diffrn_reflns_av_sigmaI/netI 0.0238
_diffrn_reflns_limit_h_max 9
_diffrn_reflns_limit_h_min -10
_diffrn_reflns_limit_k_max 11
_diffrn_reflns_limit_k_min -11
_diffrn_reflns_limit_l_max 48
_diffrn_reflns_limit_l_min -48
_diffrn_reflns_number 18307
_diffrn_reflns_theta_full 27.99
_diffrn_reflns_theta_max 27.99
_diffrn_reflns_theta_min 2.20
_exptl_absorpt_coefficient_mu 0.894
_exptl_absorpt_correction_T_max 0.8674
_exptl_absorpt_correction_T_min 0.7655
_exptl_absorpt_correction_type integration
_exptl_crystal_colour yellow
_exptl_crystal_density_diffrn 1.528
_exptl_crystal_density_meas 0
_exptl_crystal_density_method 'not measured'
_exptl_crystal_description prismic
_exptl_crystal_F_000 1216
_exptl_crystal_size_max 0.36
_exptl_crystal_size_mid 0.34
_exptl_crystal_size_min 0.22
_refine_diff_density_max 0.208
_refine_diff_density_min -0.507
_refine_diff_density_rms 0.054
_refine_ls_abs_structure_details 'Flack H D (1983), Acta Cryst. A39, 876-881'
_refine_ls_abs_structure_Flack 0.01(2)
_refine_ls_extinction_method none
_refine_ls_goodness_of_fit_ref 1.089
_refine_ls_hydrogen_treatment constr
_refine_ls_matrix_type full
_refine_ls_number_parameters 173
_refine_ls_number_reflns 3100
_refine_ls_number_restraints 30
_refine_ls_restrained_S_all 1.115
_refine_ls_R_factor_all 0.0281
_refine_ls_R_factor_gt 0.0261
_refine_ls_shift/su_max 0.001
_refine_ls_shift/su_mean 0.000
_refine_ls_structure_factor_coef Fsqd
_refine_ls_weighting_details 'calc w=1/[\s^2^(Fo^2^)+(0.0327P)^2^+0.5799P] where P=(Fo^2^+2Fc^2^)/3'
_refine_ls_weighting_scheme calc
_refine_ls_wR_factor_gt 0.0657
_refine_ls_wR_factor_ref 0.0665
_reflns_number_gt 2925
_reflns_number_total 3100
_reflns_threshold_expression >2sigma(I)
_cod_data_source_file jo062447hsi20061128_052625.cif
_cod_data_source_block 6m_sg1_0a
_cod_depositor_comments
;
The following automatic conversions were performed:
'_symmetry_cell_setting' value 'Tetragonal' changed to 'tetragonal'
according to '/home/saulius/struct/CIF-dictionaries/cif_core.dic'
dictionary named 'cif_core.dic' version 2.4.1 from 2010-06-29.

Automatic conversion script
Id: cif_fix_enum 1527 2010-12-29 10:47:43Z saulius 
;
_cod_database_code 4022796

loop_
_symmetry_equiv_pos_as_xyz
'x, y, z'
'-x, -y, z+1/2'
'-y+1/2, x+1/2, z+3/4'
'y+1/2, -x+1/2, z+1/4'
'-x+1/2, y+1/2, -z+3/4'
'x+1/2, -y+1/2, -z+1/4'
'y, x, -z'
'-y, -x, -z+1/2'

loop_
_atom_site_label
_atom_site_type_symbol
_atom_site_fract_x
_atom_site_fract_y
_atom_site_fract_z
_atom_site_U_iso_or_equiv
_atom_site_adp_type
_atom_site_occupancy
_atom_site_symmetry_multiplicity
_atom_site_calc_flag
_atom_site_refinement_flags
C1 C 0.11178(19) 0.7728(2) -0.00111(4) 0.0213(3) Uani 1 1 d .
C2 C 0.2485(2) 0.86618(19) -0.00612(4) 0.0216(3) Uani 1 1 d .
C3 C 0.2866(2) 0.9864(2) 0.01921(4) 0.0251(4) Uani 1 1 d .
H3 H 0.3792 1.0512 0.0161 0.030 Uiso 1 1 calc R
C4 C 0.1860(2) 1.0087(2) 0.04897(5) 0.0262(4) Uani 1 1 d .
H4 H 0.2091 1.0912 0.0659 0.031 Uiso 1 1 calc R
C5 C 0.0496(2) 0.9096(2) 0.05420(5) 0.0272(4) Uani 1 1 d .
H5 H -0.0168 0.9253 0.0747 0.033 Uiso 1 1 calc R
C6 C 0.0122(2) 0.7887(2) 0.02924(4) 0.0243(4) Uani 1 1 d .
H6 H -0.0773 0.7200 0.0328 0.029 Uiso 1 1 calc R
C7 C 0.3236(2) 0.8160(2) -0.04112(4) 0.0262(4) Uani 1 1 d .
H7A H 0.4412 0.8032 -0.0387 0.031 Uiso 1 1 calc R
H7B H 0.3002 0.8936 -0.0607 0.031 Uiso 1 1 calc R
C8 C 0.2403(2) 0.6542(2) -0.04778(4) 0.0240(3) Uani 1 1 d .
H8 H 0.3074 0.5681 -0.0366 0.029 Uiso 1 1 calc R
C9 C 0.2117(2) 0.6109(2) -0.08659(5) 0.0306(4) Uani 1 1 d .
C10 C 0.3626(3) 0.5786(3) -0.10761(5) 0.0459(6) Uani 1 1 d .
H10A H 0.3347 0.5440 -0.1321 0.069 Uiso 1 1 calc R
H10B H 0.4244 0.4941 -0.0956 0.069 Uiso 1 1 calc R
H10C H 0.4271 0.6767 -0.1088 0.069 Uiso 1 1 calc R
C11 C 0.0670(3) 0.6020(3) -0.10066(5) 0.0418(5) Uani 1 1 d .
H11A H -0.0244 0.6234 -0.0861 0.050 Uiso 1 1 calc R
H11B H 0.0539 0.5741 -0.1254 0.050 Uiso 1 1 calc R
C12 C 0.2374(2) 0.5372(2) 0.04960(5) 0.0292(4) Uani 1 1 d U
C13 C 0.4802(2) 0.7212(2) 0.04346(5) 0.0273(4) Uani 1 1 d U
C14 C 0.2946(2) 0.7558(2) 0.09816(5) 0.0294(4) Uani 1 1 d U
O1 O 0.08867(15) 0.66333(15) -0.02787(3) 0.0250(3) Uani 1 1 d .
O2 O 0.2223(2) 0.40023(16) 0.04970(4) 0.0463(4) Uani 1 1 d U
O3 O 0.61483(17) 0.69625(19) 0.04031(4) 0.0423(4) Uani 1 1 d U
O4 O 0.3182(2) 0.7587(2) 0.12873(3) 0.0464(4) Uani 1 1 d U
Cr Cr 0.26379(3) 0.75536(3) 0.048812(6) 0.01937(8) Uani 1 1 d U

loop_
_atom_site_aniso_label
_atom_site_aniso_U_11
_atom_site_aniso_U_22
_atom_site_aniso_U_33
_atom_site_aniso_U_23
_atom_site_aniso_U_13
_atom_site_aniso_U_12
C1 0.0174(7) 0.0204(8) 0.0262(7) 0.0045(7) -0.0030(6) 0.0001(7)
C2 0.0204(8) 0.0205(7) 0.0239(7) 0.0065(6) -0.0015(7) -0.0005(7)
C3 0.0273(9) 0.0180(8) 0.0299(8) 0.0058(6) -0.0016(7) -0.0052(7)
C4 0.0313(10) 0.0174(8) 0.0300(8) 0.0016(7) -0.0004(8) 0.0028(7)
C5 0.0268(9) 0.0252(9) 0.0297(8) 0.0036(7) 0.0047(7) 0.0074(7)
C6 0.0174(8) 0.0264(9) 0.0292(8) 0.0068(7) 0.0005(6) 0.0004(7)
C7 0.0232(9) 0.0275(9) 0.0278(8) 0.0050(7) 0.0029(7) -0.0042(7)
C8 0.0215(8) 0.0270(8) 0.0234(7) 0.0040(6) 0.0017(7) -0.0011(8)
C9 0.0377(11) 0.0283(9) 0.0257(8) 0.0044(7) 0.0009(8) -0.0044(8)
C10 0.0499(14) 0.0604(16) 0.0275(9) -0.0023(10) 0.0055(9) 0.0037(12)
C11 0.0443(13) 0.0554(14) 0.0257(8) 0.0006(9) -0.0066(9) -0.0107(11)
C12 0.0281(9) 0.0254(8) 0.0340(8) 0.0024(7) -0.0109(8) -0.0030(8)
C13 0.0288(9) 0.0254(9) 0.0277(8) 0.0001(7) -0.0005(7) 0.0003(8)
C14 0.0328(9) 0.0261(9) 0.0294(8) 0.0033(7) 0.0010(7) 0.0030(8)
O1 0.0214(6) 0.0284(7) 0.0252(5) 0.0004(5) 0.0002(5) -0.0065(5)
O2 0.0569(10) 0.0213(6) 0.0607(9) 0.0036(6) -0.0193(8) -0.0067(7)
O3 0.0239(7) 0.0471(9) 0.0559(9) -0.0008(7) 0.0033(6) 0.0073(6)
O4 0.0629(10) 0.0508(9) 0.0254(6) 0.0041(6) -0.0049(6) -0.0001(8)
Cr 0.01838(13) 0.01716(13) 0.02258(12) 0.00287(9) -0.00054(9) -0.00104(13)

loop_
_atom_type_symbol
_atom_type_description
_atom_type_scat_dispersion_real
_atom_type_scat_dispersion_imag
_atom_type_scat_source
C C 0.0033 0.0016 'International Tables Vol C Tables 4.2.6.8 and 6.1.1.4'
H H 0.0000 0.0000 'International Tables Vol C Tables 4.2.6.8 and 6.1.1.4'
O O 0.0106 0.0060 'International Tables Vol C Tables 4.2.6.8 and 6.1.1.4'
Cr Cr 0.3209 0.6236 'International Tables Vol C Tables 4.2.6.8 and 6.1.1.4'

loop_
_geom_angle_atom_site_label_1
_geom_angle_atom_site_label_2
_geom_angle_atom_site_label_3
_geom_angle
O1 C1 C2 113.20(14)
O1 C1 C6 124.23(15)
C2 C1 C6 122.54(16)
O1 C1 Cr 129.49(12)
C2 C1 Cr 71.56(9)
C6 C1 Cr 71.39(9)
C1 C2 C3 119.56(15)
C1 C2 C7 107.50(14)
C3 C2 C7 132.87(16)
C1 C2 Cr 72.23(9)
C3 C2 Cr 71.08(9)
C7 C2 Cr 130.32(12)
C4 C3 C2 119.00(17)
C4 C3 Cr 71.08(10)
C2 C3 Cr 72.11(9)
C4 C3 H3 120.5
C2 C3 H3 120.5
Cr C3 H3 128.5
C3 C4 C5 120.73(16)
C3 C4 Cr 72.19(10)
C5 C4 Cr 71.27(10)
C3 C4 H4 119.6
C5 C4 H4 119.6
Cr C4 H4 129.3
C6 C5 C4 120.46(16)
C6 C5 Cr 72.65(10)
C4 C5 Cr 71.28(10)
C6 C5 H5 119.8
C4 C5 H5 119.8
Cr C5 H5 128.6
C5 C6 C1 117.62(16)
C5 C6 Cr 70.56(10)
C1 C6 Cr 72.12(9)
C5 C6 H6 121.2
C1 C6 H6 121.2
Cr C6 H6 128.2
C2 C7 C8 101.23(13)
C2 C7 H7A 111.5
C8 C7 H7A 111.5
C2 C7 H7B 111.5
C8 C7 H7B 111.5
H7A C7 H7B 109.3
O1 C8 C9 110.91(15)
O1 C8 C7 105.30(13)
C9 C8 C7 115.89(14)
O1 C8 H8 108.2
C9 C8 H8 108.2
C7 C8 H8 108.2
C11 C9 C8 122.57(18)
C11 C9 C10 123.49(18)
C8 C9 C10 113.94(17)
C9 C10 H10A 109.5
C9 C10 H10B 109.5
H10A C10 H10B 109.5
C9 C10 H10C 109.5
H10A C10 H10C 109.5
H10B C10 H10C 109.5
C9 C11 H11A 120.0
C9 C11 H11B 120.0
H11A C11 H11B 120.0
O2 C12 Cr 179.1(2)
O3 C13 Cr 178.42(18)
O4 C14 Cr 177.82(18)
C1 O1 C8 106.19(12)
C12 Cr C13 88.04(9)
C12 Cr C14 90.16(8)
C13 Cr C14 88.31(8)
C12 Cr C5 118.65(8)
C13 Cr C5 153.31(8)
C14 Cr C5 91.26(7)
C12 Cr C4 156.02(8)
C13 Cr C4 115.89(8)
C14 Cr C4 92.09(7)
C5 Cr C4 37.45(7)
C12 Cr C3 151.37(7)
C13 Cr C3 89.83(8)
C14 Cr C3 118.32(7)
C5 Cr C3 67.01(7)
C4 Cr C3 36.73(7)
C12 Cr C6 90.91(8)
C13 Cr C6 154.86(7)
C14 Cr C6 116.81(7)
C5 Cr C6 36.79(7)
C4 Cr C6 66.85(7)
C3 Cr C6 79.22(6)
C12 Cr C2 114.68(7)
C13 Cr C2 91.24(7)
C14 Cr C2 155.13(7)
C5 Cr C2 78.21(7)
C4 Cr C2 65.85(6)
C3 Cr C2 36.81(6)
C6 Cr C2 66.48(6)
C12 Cr C1 90.55(7)
C13 Cr C1 118.38(7)
C14 Cr C1 153.31(7)
C5 Cr C1 65.21(6)
C4 Cr C1 76.98(7)
C3 Cr C1 65.58(6)
C6 Cr C1 36.49(6)
C2 Cr C1 36.21(6)

loop_
_geom_bond_atom_site_label_1
_geom_bond_atom_site_label_2
_geom_bond_distance
C1 O1 1.361(2)
C1 C2 1.394(2)
C1 C6 1.404(2)
C1 Cr 2.2467(15)
C2 C3 1.409(2)
C2 C7 1.499(2)
C2 Cr 2.2382(15)
C3 C4 1.398(3)
C3 Cr 2.2249(16)
C3 H3 0.9500
C4 C5 1.419(3)
C4 Cr 2.2106(17)
C4 H4 0.9500
C5 C6 1.404(3)
C5 Cr 2.2104(18)
C5 H5 0.9500
C6 Cr 2.2374(17)
C6 H6 0.9500
C7 C8 1.537(3)
C7 H7A 0.9900
C7 H7B 0.9900
C8 O1 1.466(2)
C8 C9 1.501(2)
C8 H8 1.0000
C9 C11 1.317(3)
C9 C10 1.504(3)
C10 H10A 0.9800
C10 H10B 0.9800
C10 H10C 0.9800
C11 H11A 0.9500
C11 H11B 0.9500
C12 O2 1.150(2)
C12 Cr 1.8325(18)
C13 O3 1.148(2)
C13 Cr 1.8375(19)
C14 O4 1.149(2)
C14 Cr 1.8456(17)

loop_
_geom_torsion_atom_site_label_1
_geom_torsion_atom_site_label_2
_geom_torsion_atom_site_label_3
_geom_torsion_atom_site_label_4
_geom_torsion
O1 C1 C2 C3 179.07(14)
C6 C1 C2 C3 -2.7(2)
Cr C1 C2 C3 -55.03(14)
O1 C1 C2 C7 1.78(19)
C6 C1 C2 C7 179.97(16)
Cr C1 C2 C7 127.69(13)
O1 C1 C2 Cr -125.90(13)
C6 C1 C2 Cr 52.28(15)
C1 C2 C3 C4 0.2(2)
C7 C2 C3 C4 176.70(18)
Cr C2 C3 C4 -55.35(14)
C1 C2 C3 Cr 55.58(14)
C7 C2 C3 Cr -127.96(19)
C2 C3 C4 C5 1.5(3)
Cr C3 C4 C5 -54.32(15)
C2 C3 C4 Cr 55.85(14)
C3 C4 C5 C6 -0.9(3)
Cr C4 C5 C6 -55.63(15)
C3 C4 C5 Cr 54.75(15)
C4 C5 C6 C1 -1.5(3)
Cr C5 C6 C1 -56.49(14)
C4 C5 C6 Cr 54.99(15)
O1 C1 C6 C5 -178.67(16)
C2 C1 C6 C5 3.3(2)
Cr C1 C6 C5 55.71(14)
O1 C1 C6 Cr 125.62(16)
C2 C1 C6 Cr -52.36(15)
C1 C2 C7 C8 -16.33(17)
C3 C2 C7 C8 166.89(18)
Cr C2 C7 C8 64.92(18)
C2 C7 C8 O1 24.48(16)
C2 C7 C8 C9 147.44(16)
O1 C8 C9 C11 7.3(3)
C7 C8 C9 C11 -112.7(2)
O1 C8 C9 C10 -172.58(17)
C7 C8 C9 C10 67.5(2)
C2 C1 O1 C8 14.68(18)
C6 C1 O1 C8 -163.47(16)
Cr C1 O1 C8 -70.00(16)
C9 C8 O1 C1 -150.61(14)
C7 C8 O1 C1 -24.52(16)
C6 C5 Cr C12 -45.53(13)
C4 C5 Cr C12 -177.34(10)
C6 C5 Cr C13 134.86(16)
C4 C5 Cr C13 3.0(2)
C6 C5 Cr C14 -136.40(11)
C4 C5 Cr C14 91.79(11)
C6 C5 Cr C4 131.81(16)
C6 C5 Cr C3 103.19(11)
C4 C5 Cr C3 -28.62(10)
C4 C5 Cr C6 -131.81(16)
C6 C5 Cr C2 66.32(10)
C4 C5 Cr C2 -65.49(10)
C6 C5 Cr C1 30.57(10)
C4 C5 Cr C1 -101.24(11)
C3 C4 Cr C12 -126.75(17)
C5 C4 Cr C12 5.8(2)
C3 C4 Cr C13 49.02(13)
C5 C4 Cr C13 -178.48(11)
C3 C4 Cr C14 138.16(12)
C5 C4 Cr C14 -89.34(11)
C3 C4 Cr C5 -132.50(16)
C5 C4 Cr C3 132.50(16)
C3 C4 Cr C6 -103.46(12)
C5 C4 Cr C6 29.04(10)
C3 C4 Cr C2 -29.96(10)
C5 C4 Cr C2 102.54(11)
C3 C4 Cr C1 -66.45(11)
C5 C4 Cr C1 66.05(11)
C4 C3 Cr C12 137.18(17)
C2 C3 Cr C12 6.7(2)
C4 C3 Cr C13 -137.22(12)
C2 C3 Cr C13 92.29(12)
C4 C3 Cr C14 -49.23(14)
C2 C3 Cr C14 -179.71(11)
C4 C3 Cr C5 29.14(11)
C2 C3 Cr C5 -101.35(12)
C2 C3 Cr C4 -130.49(16)
C4 C3 Cr C6 65.55(11)
C2 C3 Cr C6 -64.94(11)
C4 C3 Cr C2 130.49(16)
C4 C3 Cr C1 101.22(12)
C2 C3 Cr C1 -29.26(10)
C5 C6 Cr C12 141.22(12)
C1 C6 Cr C12 -89.70(11)
C5 C6 Cr C13 -131.46(18)
C1 C6 Cr C13 -2.4(2)
C5 C6 Cr C14 50.58(13)
C1 C6 Cr C14 179.67(11)
C1 C6 Cr C5 129.08(16)
C5 C6 Cr C4 -29.53(10)
C1 C6 Cr C4 99.55(11)
C5 C6 Cr C3 -65.83(11)
C1 C6 Cr C3 63.25(10)
C5 C6 Cr C2 -102.13(12)
C1 C6 Cr C2 26.96(10)
C5 C6 Cr C1 -129.08(16)
C1 C2 Cr C12 52.42(13)
C3 C2 Cr C12 -176.48(11)
C7 C2 Cr C12 -45.76(18)
C1 C2 Cr C13 140.83(11)
C3 C2 Cr C13 -88.06(12)
C7 C2 Cr C13 42.65(17)
C1 C2 Cr C14 -130.50(17)
C3 C2 Cr C14 0.6(2)
C7 C2 Cr C14 131.32(19)
C1 C2 Cr C5 -63.89(11)
C3 C2 Cr C5 67.22(11)
C7 C2 Cr C5 -162.06(17)
C1 C2 Cr C4 -101.21(11)
C3 C2 Cr C4 29.90(11)
C7 C2 Cr C4 160.61(18)
C1 C2 Cr C3 -131.11(16)
C7 C2 Cr C3 130.7(2)
C1 C2 Cr C6 -27.15(10)
C3 C2 Cr C6 103.95(12)
C7 C2 Cr C6 -125.33(17)
C3 C2 Cr C1 131.11(16)
C7 C2 Cr C1 -98.18(18)
O1 C1 Cr C12 -28.67(15)
C2 C1 Cr C12 -133.94(11)
C6 C1 Cr C12 90.78(12)
O1 C1 Cr C13 59.40(16)
C2 C1 Cr C13 -45.87(13)
C6 C1 Cr C13 178.85(11)
O1 C1 Cr C14 -120.12(18)
C2 C1 Cr C14 134.62(16)
C6 C1 Cr C14 -0.7(2)
O1 C1 Cr C5 -150.25(16)
C2 C1 Cr C5 104.48(12)
C6 C1 Cr C5 -30.80(11)
O1 C1 Cr C4 172.01(16)
C2 C1 Cr C4 66.74(10)
C6 C1 Cr C4 -68.54(11)
O1 C1 Cr C3 134.99(16)
C2 C1 Cr C3 29.72(10)
C6 C1 Cr C3 -105.56(11)
O1 C1 Cr C6 -119.45(19)
C2 C1 Cr C6 135.28(16)
O1 C1 Cr C2 105.27(18)
C6 C1 Cr C2 -135.28(16)
